data_2203818
loop_
_publ_author_name
'Baell, Jonathan B.'
'Gable, Robert W.'
'Harvey, Andrew J.'

_publ_section_title
;
 1,6-Bis(5-acetyl-4,7-dimethoxybenzofuran-6-yloxy)hexane
;
_journal_issue 6
_journal_name_full 'Acta Crystallographica Section E'
_journal_page_first o996
_journal_page_last o997
_journal_paper_doi 10.1107/S1600536804011067
_journal_volume 60
_journal_year 2004
_chemical_formula_iupac 'C30 H34 O10'
_chemical_formula_moiety 'C30 H34 O10'
_chemical_formula_sum 'C30 H34 O10'
_chemical_formula_weight 554.57
_chemical_melting_point .362E-305
_chemical_name_systematic ?
_space_group_IT_number 14
_symmetry_cell_setting monoclinic
_symmetry_space_group_name_Hall '-P 2ybc'
_symmetry_space_group_name_H-M 'P 1 21/c 1'
_atom_sites_solution_hydrogens difmap
_atom_sites_solution_primary direct
_atom_sites_solution_secondary difmap
_cell_angle_alpha 90
_cell_angle_beta 93.271(2)
_cell_angle_gamma 90
_cell_formula_units_Z 2
_cell_length_a 7.1937(6)
_cell_length_b 13.8894(12)
_cell_length_c 14.3709(12)
_cell_measurement_reflns_used 2418
_cell_measurement_temperature 293(2)
_cell_measurement_theta_max 24.24
_cell_measurement_theta_min 2.84
_cell_volume 1433.5(2)
_computing_cell_refinement SMART
_computing_data_collection 'SMART (Bruker, 2000)'
_computing_data_reduction 'SAINT (Bruker, 2000)'
_computing_molecular_graphics 'ORTEPII (Johnson, 1976)'
_computing_publication_material SHELXL97
_computing_structure_refinement 'SHELXL97 (Sheldrick, 1997)'
_computing_structure_solution 'SHELXS97 (Sheldrick, 1990)'
_diffrn_ambient_temperature 293(2)
_diffrn_measured_fraction_theta_full 0.991
_diffrn_measured_fraction_theta_max 0.991
_diffrn_measurement_device_type 'Bruker SMART APEX CCD area-detector'
_diffrn_measurement_method '\f and \w'
_diffrn_radiation_monochromator graphite
_diffrn_radiation_source 'fine-focus sealed tube'
_diffrn_radiation_type MoK\a
_diffrn_radiation_wavelength 0.71073
_diffrn_reflns_av_R_equivalents 0.022
_diffrn_reflns_av_sigmaI/netI 0.029
_diffrn_reflns_limit_h_max 9
_diffrn_reflns_limit_h_min -9
_diffrn_reflns_limit_k_max 17
_diffrn_reflns_limit_k_min -18
_diffrn_reflns_limit_l_max 8
_diffrn_reflns_limit_l_min -18
_diffrn_reflns_number 8915
_diffrn_reflns_theta_full 27.5
_diffrn_reflns_theta_max 27.5
_diffrn_reflns_theta_min 2.0
_diffrn_standards_decay_% 0
_diffrn_standards_number 0
_exptl_absorpt_coefficient_mu 0.096
_exptl_absorpt_correction_type none
_exptl_crystal_colour colourless
_exptl_crystal_density_diffrn 1.285
_exptl_crystal_density_method 'not measured'
_exptl_crystal_description plate
_exptl_crystal_F_000 588
_exptl_crystal_size_max 0.40
_exptl_crystal_size_mid 0.40
_exptl_crystal_size_min 0.10
_refine_diff_density_max 0.20
_refine_diff_density_min -0.19
_refine_ls_extinction_method none
_refine_ls_goodness_of_fit_ref 1.020
_refine_ls_hydrogen_treatment constr
_refine_ls_matrix_type full
_refine_ls_number_parameters 209
_refine_ls_number_reflns 3276
_refine_ls_number_restraints 0
_refine_ls_restrained_S_all 1.020
_refine_ls_R_factor_all 0.065
_refine_ls_R_factor_gt 0.047
_refine_ls_shift/su_max 0.000
_refine_ls_shift/su_mean 0.000
_refine_ls_structure_factor_coef Fsqd
_refine_ls_weighting_details 'calc w = 1/[\s^2^(Fo^2^)+(0.0608P)^2^+0.2628P] where P = (Fo^2^+2Fc^2^)/3'
_refine_ls_weighting_scheme calc
_refine_ls_wR_factor_gt 0.119
_refine_ls_wR_factor_ref 0.131
_reflns_number_gt 2408
_reflns_number_total 3276
_reflns_threshold_expression I>2\s(I)
_cod_data_source_file tk6167.cif
_cod_data_source_block I
_cod_depositor_comments
;
The following automatic conversions were performed:
'_symmetry_cell_setting' value 'Monoclinic' changed to 'monoclinic'
according to '/home/saulius/struct/CIF-dictionaries/cif_core.dic'
dictionary named 'cif_core.dic' version 2.4.1 from 2010-06-29.

Automatic conversion script
Id: cif_fix_enum 1527 2010-12-29 10:47:43Z saulius 

The following automatic conversions were performed:

'_symmetry_cell_setting' value 'Monoclinic' changed to 'monoclinic'
according to /home/saulius/struct/CIF-dictionaries/cif_core.dic
dictionary named 'cif_core.dic' version 2.4.1 from 2010-06-29.

Automatic conversion script
Id: cif_fix_values 1715 2011-07-08 13:25:40Z adriana 
;
_cod_original_sg_symbol_H-M 'P 21/c'
_cod_database_code 2203818
_cod_database_fobs_code 2203818

loop_
_symmetry_equiv_pos_as_xyz
'x, y, z'
'-x, y+1/2, -z+1/2'
'-x, -y, -z'
'x, -y-1/2, z-1/2'

loop_
_atom_site_label
_atom_site_fract_x
_atom_site_fract_y
_atom_site_fract_z
_atom_site_U_iso_or_equiv
_atom_site_adp_type
_atom_site_calc_flag
_atom_site_refinement_flags
_atom_site_occupancy
_atom_site_type_symbol
C1 0.6255(2) 0.20313(11) 0.11743(10) 0.0427(3) Uani d . 1 C
C2 0.7735(2) 0.26152(11) 0.14822(11) 0.0457(4) Uani d . 1 C
C3 0.8736(2) 0.23715(11) 0.23172(11) 0.0449(4) Uani d . 1 C
C4 1.0312(2) 0.27393(14) 0.28870(13) 0.0559(4) Uani d . 1 C
H4 1.1028 0.3313 0.2770 0.072(6) Uiso calc R 1 H
C5 1.0581(3) 0.21354(14) 0.35994(14) 0.0639(5) Uani d . 1 C
H5 1.153 0.2212 0.4078 0.079(6) Uiso calc R 1 H
O1 0.93259(16) 0.13847(9) 0.35638(8) 0.0593(3) Uani d . 1 O
C6 0.8198(2) 0.15415(11) 0.27762(10) 0.0452(4) Uani d . 1 C
C7 0.6746(2) 0.09364(11) 0.24832(11) 0.0455(4) Uani d . 1 C
C8 0.57746(19) 0.12072(10) 0.16611(10) 0.0408(3) Uani d . 1 C
C9 0.5112(2) 0.22907(11) 0.02920(11) 0.0475(4) Uani d . 1 C
C10 0.5707(3) 0.18821(18) -0.05976(13) 0.0738(6) Uani d . 1 C
H10A 0.5507 0.1216 -0.0603 0.108(9) Uiso calc R 1 H
H10B 0.6974 0.2007 -0.0654 0.103(9) Uiso calc R 1 H
H10C 0.5016 0.2165 -0.1097 0.089(7) Uiso calc R 1 H
O2 0.37664(19) 0.28010(11) 0.03300(9) 0.0768(4) Uani d . 1 O
O3 0.80453(18) 0.33862(9) 0.09227(10) 0.0704(4) Uani d . 1 O
C11 0.9589(4) 0.39730(19) 0.10989(18) 0.0884(8) Uani d . 1 C
H11A 0.9643 0.4448 0.0610 0.109(8) Uiso calc R 1 H
H11B 1.0706 0.3586 0.1118 0.142(13) Uiso calc R 1 H
H11C 0.9491 0.4293 0.1691 0.145(12) Uiso calc R 1 H
O4 0.63598(19) 0.00874(8) 0.29232(9) 0.0651(4) Uani d . 1 O
C12 0.5735(4) 0.01852(18) 0.38484(15) 0.0805(7) Uani d . 1 C
H12A 0.6706 0.0486 0.4246 0.129(10) Uiso calc R 1 H
H12B 0.545 -0.0447 0.4094 0.117(9) Uiso calc R 1 H
H12C 0.462 0.0582 0.3832 0.111(9) Uiso calc R 1 H
O5 0.43388(13) 0.06457(8) 0.12834(7) 0.0471(3) Uani d . 1 O
C13 0.2587(2) 0.08282(15) 0.16935(13) 0.0590(5) Uani d . 1 C
H13A 0.2228 0.1492 0.15968 0.086(7) Uiso calc R 1 H
H13B 0.2707 0.0708 0.2356 0.060(5) Uiso calc R 1 H
C14 0.1134(2) 0.01756(14) 0.12441(12) 0.0560(4) Uani d . 1 C
H14A -0.0052 0.02721 0.1556 0.070(5) Uiso calc R 1 H
H14B 0.1529 -0.0503 0.1353 0.073(6) Uiso calc R 1 H
C15 0.0767(2) 0.03255(14) 0.02119(13) 0.0578(5) Uani d . 1 C
H15A 0.1975 0.0198 -0.0118 0.065(5) Uiso calc R 1 H
H15B 0.0398 0.1032 0.0093 0.098(7) Uiso calc R 1 H

loop_
_atom_site_aniso_label
_atom_site_aniso_U_11
_atom_site_aniso_U_22
_atom_site_aniso_U_33
_atom_site_aniso_U_12
_atom_site_aniso_U_13
_atom_site_aniso_U_23
C1 0.0380(7) 0.0465(8) 0.0427(8) 0.0022(6) -0.0070(6) -0.0038(6)
C2 0.0411(8) 0.0444(8) 0.0505(9) -0.0020(6) -0.0061(7) 0.0001(7)
C3 0.0375(7) 0.0470(8) 0.0489(9) 0.0021(6) -0.0075(6) -0.0110(7)
C4 0.0453(9) 0.0578(10) 0.0627(11) 0.0012(8) -0.0150(8) -0.0147(9)
C5 0.0519(10) 0.0715(12) 0.0652(11) 0.0047(9) -0.0240(9) -0.0191(10)
O1 0.0600(7) 0.0652(7) 0.0498(7) 0.0064(6) -0.0221(5) -0.0031(6)
C6 0.0438(8) 0.0501(9) 0.0404(8) 0.0086(7) -0.0098(6) -0.0062(7)
C7 0.0471(8) 0.0428(8) 0.0460(8) 0.0016(7) -0.0033(7) -0.0017(6)
C8 0.0344(7) 0.0431(8) 0.0442(8) 0.0000(6) -0.0036(6) -0.0098(6)
C9 0.0445(8) 0.0475(8) 0.0490(9) -0.0026(7) -0.0109(7) 0.0001(7)
C10 0.0796(15) 0.0918(17) 0.0489(11) 0.0143(12) -0.0048(9) -0.0015(10)
O2 0.0683(8) 0.0918(10) 0.0669(9) 0.0308(8) -0.0248(7) -0.0127(7)
O3 0.0691(8) 0.0631(8) 0.0762(9) -0.0225(6) -0.0196(7) 0.0192(7)
C11 0.0924(18) 0.0870(15) 0.0837(17) -0.0427(15) -0.0111(12) 0.0218(14)
O4 0.0846(9) 0.0505(7) 0.0591(8) -0.0038(6) -0.0048(7) 0.0089(6)
C12 0.0897(16) 0.0880(15) 0.0638(13) -0.0058(14) 0.0051(12) 0.0208(11)
O5 0.0376(5) 0.0511(6) 0.0520(6) -0.0055(5) -0.0022(4) -0.0132(5)
C13 0.0429(9) 0.0749(13) 0.0591(11) -0.0054(8) 0.0029(7) -0.0195(9)
C14 0.0390(8) 0.0675(11) 0.0617(11) -0.0074(8) 0.0033(7) -0.0117(8)
C15 0.0447(9) 0.0637(11) 0.0638(11) -0.0121(8) -0.0074(8) -0.0049(9)

loop_
_atom_type_symbol
_atom_type_description
_atom_type_scat_dispersion_real
_atom_type_scat_dispersion_imag
_atom_type_scat_source
C C 0.0033 0.0016 'International Tables Vol C Tables 4.2.6.8 and 6.1.1.4'
H H 0.0000 0.0000 'International Tables Vol C Tables 4.2.6.8 and 6.1.1.4'
O O 0.0106 0.0060 'International Tables Vol C Tables 4.2.6.8 and 6.1.1.4'

loop_
_geom_angle_atom_site_label_1
_geom_angle_atom_site_label_2
_geom_angle_atom_site_label_3
_geom_angle_site_symmetry_1
_geom_angle_site_symmetry_3
_geom_angle
C2 C1 C8 . . 121.72(13)
C2 C1 C9 . . 119.79(14)
C8 C1 C9 . . 118.48(13)
O3 C2 C1 . . 114.70(13)
O3 C2 C3 . . 126.80(14)
C1 C2 C3 . . 118.49(14)
C6 C3 C2 . . 117.44(13)
C6 C3 C4 . . 104.65(14)
C2 C3 C4 . . 137.90(16)
C5 C4 C3 . . 106.67(17)
C5 C4 H4 . . 126.7
C3 C4 H4 . . 126.7
C4 C5 O1 . . 112.50(15)
C4 C5 H5 . . 123.8
O1 C5 H5 . . 123.8
C6 O1 C5 . . 105.42(14)
O1 C6 C7 . . 123.64(14)
O1 C6 C3 . . 110.76(13)
C7 C6 C3 . . 125.59(14)
O4 C7 C6 . . 123.29(14)
O4 C7 C8 . . 121.22(14)
C6 C7 C8 . . 115.31(14)
O5 C8 C7 . . 120.67(14)
O5 C8 C1 . . 117.86(13)
C7 C8 C1 . . 121.43(13)
O2 C9 C10 . . 122.44(15)
O2 C9 C1 . . 120.11(15)
C10 C9 C1 . . 117.44(14)
C9 C10 H10A . . 109.5
C9 C10 H10B . . 109.5
H10A C10 H10B . . 109.5
C9 C10 H10C . . 109.5
H10A C10 H10C . . 109.5
H10B C10 H10C . . 109.5
C2 O3 C11 . . 120.58(15)
O3 C11 H11A . . 109.5
O3 C11 H11B . . 109.5
H11A C11 H11B . . 109.5
O3 C11 H11C . . 109.5
H11A C11 H11C . . 109.5
H11B C11 H11C . . 109.5
C7 O4 C12 . . 115.32(14)
O4 C12 H12A . . 109.5
O4 C12 H12B . . 109.5
H12A C12 H12B . . 109.5
O4 C12 H12C . . 109.5
H12A C12 H12C . . 109.5
H12B C12 H12C . . 109.5
C8 O5 C13 . . 113.04(11)
O5 C13 C14 . . 108.73(14)
O5 C13 H13A . . 109.9
C14 C13 H13A . . 109.9
O5 C13 H13B . . 109.9
C14 C13 H13B . . 109.9
H13A C13 H13B . . 108.3
C13 C14 C15 . . 114.74(16)
C13 C14 H14A . . 108.6
C15 C14 H14A . . 108.6
C13 C14 H14B . . 108.6
C15 C14 H14B . . 108.6
H14A C14 H14B . . 107.6
C14 C15 C15 . 3 113.1(2)
C14 C15 H15A . . 109.0
C15 C15 H15A 3 . 109.0
C14 C15 H15B . . 109.0
C15 C15 H15B 3 . 109.0
H15A C15 H15B . . 107.8

loop_
_geom_bond_atom_site_label_1
_geom_bond_atom_site_label_2
_geom_bond_site_symmetry_2
_geom_bond_distance
C1 C2 . 1.391(2)
C1 C8 . 1.395(2)
C1 C9 . 1.514(2)
C2 O3 . 1.365(2)
C2 C3 . 1.405(2)
C3 C6 . 1.394(2)
C3 C4 . 1.453(2)
C4 C5 . 1.329(3)
C4 H4 . 0.97
C5 O1 . 1.378(2)
C5 H5 . 0.95
O1 C6 . 1.3720(17)
C6 C7 . 1.387(2)
C7 O4 . 1.3740(19)
C7 C8 . 1.390(2)
C8 O5 . 1.3804(16)
C9 O2 . 1.204(2)
C9 C10 . 1.484(3)
C10 H10A . 0.94
C10 H10B . 0.94
C10 H10C . 0.94
O3 C11 . 1.389(2)
C11 H11A . 0.97
C11 H11B . 0.97
C11 H11C . 0.97
O4 C12 . 1.434(2)
C12 H12A . 0.97
C12 H12B . 0.97
C12 H12C . 0.97
O5 C13 . 1.4439(19)
C13 C14 . 1.501(2)
C13 H13A . 0.97
C13 H13B . 0.97
C14 C15 . 1.506(3)
C14 H14A . 0.99
C14 H14B . 0.99
C15 C15 3 1.526(3)
C15 H15A . 1.03
C15 H15B . 1.03

loop_
_geom_torsion_atom_site_label_1
_geom_torsion_atom_site_label_2
_geom_torsion_atom_site_label_3
_geom_torsion_atom_site_label_4
_geom_torsion_site_symmetry_4
_geom_torsion
C8 C1 C2 O3 . 179.08(14)
C9 C1 C2 O3 . -1.3(2)
C8 C1 C2 C3 . -1.4(2)
C9 C1 C2 C3 . 178.18(14)
O3 C2 C3 C6 . -179.22(15)
C1 C2 C3 C6 . 1.3(2)
O3 C2 C3 C4 . -0.9(3)
C1 C2 C3 C4 . 179.65(17)
C6 C3 C4 C5 . 0.11(18)
C2 C3 C4 C5 . -178.36(19)
C3 C4 C5 O1 . 0.2(2)
C4 C5 O1 C6 . -0.37(19)
C5 O1 C6 C7 . 179.49(15)
C5 O1 C6 C3 . 0.44(17)
C2 C3 C6 O1 . 178.49(13)
C4 C3 C6 O1 . -0.35(17)
C2 C3 C6 C7 . -0.5(2)
C4 C3 C6 C7 . -179.37(15)
O1 C6 C7 O4 . -4.0(2)
C3 C6 C7 O4 . 174.94(15)
O1 C6 C7 C8 . -179.15(13)
C3 C6 C7 C8 . -0.3(2)
O4 C7 C8 O5 . 2.6(2)
C6 C7 C8 O5 . 177.91(13)
O4 C7 C8 C1 . -175.08(14)
C6 C7 C8 C1 . 0.2(2)
C2 C1 C8 O5 . -177.14(13)
C9 C1 C8 O5 . 3.3(2)
C2 C1 C8 C7 . 0.6(2)
C9 C1 C8 C7 . -178.98(14)
C2 C1 C9 O2 . -89.7(2)
C8 C1 C9 O2 . 89.9(2)
C2 C1 C9 C10 . 91.1(2)
C8 C1 C9 C10 . -89.3(2)
C1 C2 O3 C11 . -173.64(19)
C3 C2 O3 C11 . 6.9(3)
C6 C7 O4 C12 . 66.3(2)
C8 C7 O4 C12 . -118.76(18)
C7 C8 O5 C13 . 83.42(17)
C1 C8 O5 C13 . -98.81(17)
C8 O5 C13 C14 . -179.31(14)
O5 C13 C14 C15 . -62.0(2)
C13 C14 C15 C15 3 -177.89(18)
